data_4516621
loop_
_publ_author_name
'Liang, Yawei'
'Strohecker, Daniel'
'Lynch, Vincent'
'Holliday, Bradley J.'
'Jones, Richard A.'

_publ_section_title
;
 A Thiophene-Containing Conductive Metallopolymer Using an Fe(II)
 Bis(terpyridine) Core for Electrochromic Materials.
;
_journal_issue 50
_journal_name_full 'ACS applied materials &amp; interfaces'
_journal_page_first 34568
_journal_page_last 34580
_journal_paper_doi 10.1021/acsami.6b11657
_journal_volume 8
_journal_year 2016
_chemical_formula_moiety '2 C23 H15 N3 S2, Zn 2+, 2 B F4 1-, C3 H6 O'
_chemical_formula_sum 'C49 H36 B2 F8 N6 O S4 Zn'
_chemical_formula_weight 1092.07
_space_group_crystal_system triclinic
_space_group_IT_number 2
_space_group_name_Hall '-P 1'
_space_group_name_H-M_alt 'P -1'
_atom_sites_solution_hydrogens geom
_audit_creation_method SHELXL-2014/7
_cell_angle_alpha 93.338(2)
_cell_angle_beta 93.659(2)
_cell_angle_gamma 114.749(2)
_cell_formula_units_Z 2
_cell_length_a 12.3340(8)
_cell_length_b 14.1470(9)
_cell_length_c 14.7989(10)
_cell_measurement_reflns_used 3546
_cell_measurement_temperature 106(2)
_cell_measurement_theta_max 26.8
_cell_measurement_theta_min 2.32
_cell_volume 2330.0(3)
_computing_cell_refinement 'Apex II release 2010, Bruker AXS, Inc.'
_computing_data_collection 'Apex II release 2010, Bruker AXS, Inc.'
_computing_data_reduction 'Apex II release 2010, Bruker AXS, Inc.'
_computing_molecular_graphics 'XP SHELXTL/PC, Siemens Analytical'
_computing_publication_material 'XL SHELXTL/PC, Siemens Analytical'
_computing_structure_refinement 'Shelxl-2014/7, Sheldrick, G. M.'
_computing_structure_solution
;

SUPERFLIP.  Palatinus, L. and Chapuis, G., J. Appl. Cryst. 40, 786-790.
;
_diffrn_ambient_temperature 106(2)
_diffrn_measured_fraction_theta_full 0.979
_diffrn_measured_fraction_theta_max 0.941
_diffrn_measurement_device_type 'Nonius Kappa CCD with Bruker Apex II detector'
_diffrn_measurement_method '\w and \f-scans'
_diffrn_radiation_type MoK\a
_diffrn_radiation_wavelength 0.71073
_diffrn_reflns_av_R_equivalents 0.0357
_diffrn_reflns_av_unetI/netI 0.0938
_diffrn_reflns_Laue_measured_fraction_full 0.979
_diffrn_reflns_Laue_measured_fraction_max 0.941
_diffrn_reflns_limit_h_max 15
_diffrn_reflns_limit_h_min -14
_diffrn_reflns_limit_k_max 18
_diffrn_reflns_limit_k_min -18
_diffrn_reflns_limit_l_max 9
_diffrn_reflns_limit_l_min -19
_diffrn_reflns_number 14897
_diffrn_reflns_point_group_measured_fraction_full 0.979
_diffrn_reflns_point_group_measured_fraction_max 0.941
_diffrn_reflns_theta_full 25.242
_diffrn_reflns_theta_max 27.548
_diffrn_reflns_theta_min 1.385
_diffrn_source 'sealed fine focus tube'
_exptl_absorpt_coefficient_mu 0.785
_exptl_absorpt_correction_T_max 1.00
_exptl_absorpt_correction_T_min 0.790
_exptl_absorpt_correction_type multi-scan
_exptl_absorpt_process_details
;
SADABS. G. M. Sheldrick, Apex II release 2010, Bruker AXS, Inc.
;
_exptl_crystal_colour yellow
_exptl_crystal_density_diffrn 1.557
_exptl_crystal_description lath
_exptl_crystal_F_000 1112
_exptl_crystal_size_max 0.680
_exptl_crystal_size_mid 0.290
_exptl_crystal_size_min 0.130
_refine_diff_density_max 0.647
_refine_diff_density_min -0.460
_refine_diff_density_rms 0.082
_refine_ls_extinction_method none
_refine_ls_goodness_of_fit_ref 0.991
_refine_ls_hydrogen_treatment constr
_refine_ls_matrix_type full
_refine_ls_number_parameters 656
_refine_ls_number_reflns 10119
_refine_ls_number_restraints 34
_refine_ls_restrained_S_all 0.990
_refine_ls_R_factor_all 0.0906
_refine_ls_R_factor_gt 0.0495
_refine_ls_shift/su_max 0.001
_refine_ls_shift/su_mean 0.000
_refine_ls_structure_factor_coef Fsqd
_refine_ls_weighting_details 'w=1/[\s^2^(Fo^2^)+(0.0459P)^2^] where P=(Fo^2^+2Fc^2^)/3'
_refine_ls_weighting_scheme calc
_refine_ls_wR_factor_gt 0.0997
_refine_ls_wR_factor_ref 0.1113
_reflns_Friedel_coverage 0.000
_reflns_number_gt 6588
_reflns_number_total 10119
_reflns_threshold_expression 'I > 2\s(I)'
_cod_data_source_file am6b11657_si_005.cif
_cod_data_source_block shelx
_cod_database_code 4516621
_shelx_shelxl_version_number 2014/7
_shelx_space_group_comment
;
The symmetry employed for this shelxl refinement is uniquely defined
by the following loop, which should always be used as a source of
symmetry information in preference to the above space-group names.
They are only intended as comments.
;
_shelx_estimated_absorpt_t_min 0.617
_shelx_estimated_absorpt_t_max 0.905

loop_
_space_group_symop_operation_xyz
'x, y, z'
'-x, -y, -z'

loop_
_atom_site_label
_atom_site_type_symbol
_atom_site_fract_x
_atom_site_fract_y
_atom_site_fract_z
_atom_site_U_iso_or_equiv
_atom_site_adp_type
_atom_site_occupancy
_atom_site_site_symmetry_order
_atom_site_calc_flag
_atom_site_refinement_flags_posn
_atom_site_refinement_flags_adp
_atom_site_refinement_flags_occupancy
_atom_site_disorder_assembly
_atom_site_disorder_group
C1 C 0.6939(3) 0.4976(2) 0.0239(2) 0.0204(7) Uani 1 1 d . . . . .
H1 H 0.7200 0.4467 0.0025 0.024 Uiso 1 1 calc R U . . .
C2 C 0.6646(3) 0.5536(2) -0.0387(2) 0.0224(7) Uani 1 1 d . . . . .
H2 H 0.6710 0.5421 -0.1016 0.027 Uiso 1 1 calc R U . . .
C3 C 0.6254(3) 0.6275(2) -0.0075(2) 0.0230(7) Uani 1 1 d . . . . .
H3 H 0.6063 0.6685 -0.0488 0.028 Uiso 1 1 calc R U . . .
C4 C 0.6147(3) 0.6405(2) 0.0845(2) 0.0194(7) Uani 1 1 d . . . . .
H4 H 0.5856 0.6889 0.1070 0.023 Uiso 1 1 calc R U . . .
C5 C 0.6471(2) 0.5818(2) 0.14326(19) 0.0139(6) Uani 1 1 d . . . . .
C6 C 0.6393(2) 0.5897(2) 0.24288(19) 0.0135(6) Uani 1 1 d . . . . .
C7 C 0.5863(3) 0.6465(2) 0.28608(19) 0.0150(6) Uani 1 1 d . . . . .
H7 H 0.5520 0.6839 0.2521 0.018 Uiso 1 1 calc R U . . .
C8 C 0.5839(3) 0.6482(2) 0.38117(19) 0.0164(7) Uani 1 1 d . . . . .
C9 C 0.6346(3) 0.5921(2) 0.42768(19) 0.0178(7) Uani 1 1 d . . . . .
H9 H 0.6325 0.5905 0.4916 0.021 Uiso 1 1 calc R U . . .
C10 C 0.6890(3) 0.5378(2) 0.38041(19) 0.0148(6) Uani 1 1 d . . . . .
C11 C 0.7508(3) 0.4795(2) 0.4229(2) 0.0159(7) Uani 1 1 d . . . . .
C12 C 0.7670(3) 0.4766(2) 0.5164(2) 0.0215(7) Uani 1 1 d . . . . .
H12 H 0.7351 0.5108 0.5568 0.026 Uiso 1 1 calc R U . . .
C13 C 0.8299(3) 0.4233(3) 0.5495(2) 0.0274(8) Uani 1 1 d . . . . .
H13 H 0.8420 0.4206 0.6132 0.033 Uiso 1 1 calc R U . . .
C14 C 0.8750(3) 0.3741(3) 0.4901(2) 0.0275(8) Uani 1 1 d . . . . .
H14 H 0.9192 0.3376 0.5118 0.033 Uiso 1 1 calc R U . . .
C15 C 0.8544(3) 0.3790(2) 0.3975(2) 0.0244(8) Uani 1 1 d . . . . .
H15 H 0.8849 0.3444 0.3562 0.029 Uiso 1 1 calc R U . . .
C16 C 0.5277(3) 0.7069(2) 0.4283(2) 0.0199(7) Uani 1 1 d . . . . .
C17 C 0.5268(3) 0.7253(2) 0.5204(2) 0.0227(7) Uani 1 1 d . . . . .
H17 H 0.5630 0.6986 0.5645 0.027 Uiso 1 1 calc R U . . .
C18 C 0.4669(3) 0.7876(2) 0.5429(2) 0.0246(8) Uani 1 1 d . . . . .
H18 H 0.4582 0.8072 0.6036 0.029 Uiso 1 1 calc R U . . .
C19 C 0.4226(3) 0.8169(2) 0.4681(2) 0.0199(7) Uani 1 1 d . . . . .
C20 C 0.3563(3) 0.8820(2) 0.4633(2) 0.0226(8) Uani 1 1 d . . . . .
C21 C 0.3217(3) 0.9205(2) 0.3879(2) 0.0234(8) Uani 1 1 d . . . . .
H21 H 0.3371 0.9075 0.3274 0.028 Uiso 1 1 calc R U . . .
C22 C 0.2605(3) 0.9816(3) 0.4131(3) 0.0414(10) Uani 1 1 d . . . . .
H22 H 0.2300 1.0144 0.3706 0.050 Uiso 1 1 calc R U . . .
C23 C 0.2493(3) 0.9889(3) 0.5026(3) 0.0405(10) Uani 1 1 d . . . . .
H23 H 0.2104 1.0270 0.5301 0.049 Uiso 1 1 calc R U . . .
C24 C 0.4833(3) 0.2803(2) 0.23712(19) 0.0188(7) Uani 1 1 d . . . . .
H24 H 0.4730 0.3395 0.2611 0.023 Uiso 1 1 calc R U . . .
C25 C 0.3891(3) 0.1823(2) 0.2359(2) 0.0210(7) Uani 1 1 d . . . . .
H25 H 0.3152 0.1743 0.2576 0.025 Uiso 1 1 calc R U . . .
C26 C 0.4053(3) 0.0972(2) 0.2025(2) 0.0211(7) Uani 1 1 d . . . . .
H26 H 0.3435 0.0288 0.2034 0.025 Uiso 1 1 calc R U . . .
C27 C 0.5111(3) 0.1107(2) 0.1676(2) 0.0213(7) Uani 1 1 d . . . . .
H27 H 0.5222 0.0522 0.1429 0.026 Uiso 1 1 calc R U . . .
C28 C 0.6009(3) 0.2107(2) 0.16906(19) 0.0169(7) Uani 1 1 d . . . . .
C29 C 0.7184(3) 0.2348(2) 0.13206(19) 0.0154(6) Uani 1 1 d . . . . .
C30 C 0.7422(3) 0.1647(2) 0.0778(2) 0.0180(7) Uani 1 1 d . . . . .
H30 H 0.6825 0.0954 0.0630 0.022 Uiso 1 1 calc R U . . .
C31 C 0.8549(3) 0.1960(2) 0.0446(2) 0.0183(7) Uani 1 1 d . . . . .
C32 C 0.9395(3) 0.2992(2) 0.0702(2) 0.0204(7) Uani 1 1 d . . . . .
H32 H 1.0175 0.3232 0.0502 0.024 Uiso 1 1 calc R U . . .
C33 C 0.9097(3) 0.3658(2) 0.1242(2) 0.0176(7) Uani 1 1 d . . . . .
C34 C 0.9897(3) 0.4771(2) 0.1524(2) 0.0177(7) Uani 1 1 d . . . . .
C35 C 1.1093(3) 0.5221(3) 0.1396(2) 0.0301(8) Uani 1 1 d . . . . .
H35 H 1.1452 0.4812 0.1124 0.036 Uiso 1 1 calc R U . . .
C36 C 1.1775(3) 0.6264(3) 0.1661(3) 0.0354(9) Uani 1 1 d . . . . .
H36 H 1.2606 0.6582 0.1583 0.043 Uiso 1 1 calc R U . . .
C37 C 1.1226(3) 0.6838(3) 0.2041(2) 0.0340(9) Uani 1 1 d . . . . .
H37 H 1.1663 0.7567 0.2206 0.041 Uiso 1 1 calc R U . . .
C38 C 1.0034(3) 0.6336(2) 0.2177(2) 0.0272(8) Uani 1 1 d . . . . .
H38 H 0.9665 0.6733 0.2456 0.033 Uiso 1 1 calc R U . . .
C39 C 0.8806(3) 0.1228(2) -0.0138(2) 0.0205(7) Uani 1 1 d . . . . .
C40 C 0.8121(3) 0.0186(2) -0.0350(2) 0.0227(7) Uani 1 1 d . . . . .
H40 H 0.7350 -0.0174 -0.0149 0.027 Uiso 1 1 calc R U . . .
C41 C 0.8666(3) -0.0308(3) -0.0899(2) 0.0237(7) Uani 1 1 d . . . . .
H41 H 0.8302 -0.1035 -0.1092 0.028 Uiso 1 1 calc R U . . .
C42 C 0.9759(3) 0.0356(2) -0.1124(2) 0.0209(7) Uani 1 1 d . . . . .
C47 C 0.9102(4) 0.8095(3) 0.5309(2) 0.0546(12) Uani 1 1 d . . . . .
H47A H 0.9100 0.7516 0.5643 0.082 Uiso 1 1 calc R U . . .
H47B H 0.8322 0.8123 0.5322 0.082 Uiso 1 1 calc R U . . .
H47C H 0.9734 0.8755 0.5594 0.082 Uiso 1 1 calc R U . . .
C48 C 0.9327(3) 0.7930(3) 0.4348(2) 0.0302(8) Uani 1 1 d . . . . .
C49 C 0.9270(4) 0.8693(4) 0.3724(3) 0.0669(14) Uani 1 1 d . . . . .
H49A H 0.9665 0.8645 0.3181 0.100 Uiso 1 1 calc R U . . .
H49B H 0.9677 0.9401 0.4033 0.100 Uiso 1 1 calc R U . . .
H49C H 0.8429 0.8538 0.3547 0.100 Uiso 1 1 calc R U . . .
N1 N 0.6873(2) 0.51145(18) 0.11330(16) 0.0171(6) Uani 1 1 d . . . . .
N2 N 0.6893(2) 0.53707(18) 0.28937(15) 0.0131(5) Uani 1 1 d . . . . .
N3 N 0.7939(2) 0.43015(19) 0.36421(16) 0.0180(6) Uani 1 1 d . . . . .
N4 N 0.5879(2) 0.29517(18) 0.20595(16) 0.0157(5) Uani 1 1 d . . . . .
N5 N 0.8005(2) 0.33405(18) 0.15442(16) 0.0161(6) Uani 1 1 d . . . . .
N6 N 0.9369(2) 0.53237(19) 0.19401(17) 0.0199(6) Uani 1 1 d . . . . .
F1 F 0.30193(19) 0.47384(16) 0.26085(14) 0.0480(6) Uani 1 1 d . . . . .
F2 F 0.12115(18) 0.35688(16) 0.29795(13) 0.0417(5) Uani 1 1 d . . . . .
F3 F 0.29254(19) 0.34366(18) 0.34522(13) 0.0474(6) Uani 1 1 d . . . . .
F4 F 0.22129(19) 0.30655(15) 0.19597(13) 0.0413(5) Uani 1 1 d . . . . .
F5 F 0.37352(16) 0.85826(14) 0.13449(15) 0.0391(5) Uani 1 1 d . . . . .
F6 F 0.40536(18) 0.73919(14) 0.04161(14) 0.0388(5) Uani 1 1 d . . . . .
F7 F 0.52528(17) 0.81342(15) 0.17089(13) 0.0355(5) Uani 1 1 d . . . . .
F8 F 0.53412(16) 0.91077(14) 0.05245(12) 0.0303(5) Uani 1 1 d . . . . .
S1 S 0.45452(8) 0.76801(6) 0.36954(5) 0.0235(2) Uani 1 1 d . . . . .
S2 S 0.31299(9) 0.92195(8) 0.56071(7) 0.0412(3) Uani 1 1 d . . . . .
S3 S 1.01408(7) 0.16150(6) -0.06454(6) 0.0237(2) Uani 1 1 d . . . . .
C43 C 1.0551(3) 0.0093(2) -0.16683(19) 0.0217(7) Uani 1 1 d . . . . .
S4 S 1.20528(9) 0.09419(8) -0.16694(6) 0.0269(2) Uani 0.9 1 d D U P A 1
C44 C 1.0317(4) -0.0797(3) -0.2183(3) 0.0276(11) Uani 0.9 1 d D U P A 1
H44 H 0.9540 -0.1359 -0.2267 0.033 Uiso 0.9 1 calc R U P A 1
C45 C 1.1292(4) -0.0846(3) -0.2591(3) 0.0276(9) Uani 0.9 1 d D U P A 1
H45 H 1.1250 -0.1429 -0.2969 0.033 Uiso 0.9 1 calc R U P A 1
C46 C 1.2305(3) 0.0053(3) -0.2373(2) 0.0258(10) Uani 0.9 1 d D U P A 1
H46 H 1.3061 0.0176 -0.2583 0.031 Uiso 0.9 1 calc R U P A 1
S4A S 0.9953(11) -0.1110(10) -0.2247(9) 0.027 Uiso 0.1 1 d D U P A 2
C44A C 1.149(2) 0.0672(15) -0.1652(14) 0.027 Uiso 0.1 1 d D U P A 2
H44A H 1.1818 0.1346 -0.1326 0.032 Uiso 0.1 1 calc R U P A 2
C45A C 1.2134(19) 0.027(2) -0.219(2) 0.027 Uiso 0.1 1 d D U P A 2
H45A H 1.2959 0.0627 -0.2274 0.032 Uiso 0.1 1 calc R U P A 2
C46A C 1.1394(18) -0.072(2) -0.256(2) 0.027 Uiso 0.1 1 d D U P A 2
H46A H 1.1640 -0.1135 -0.2943 0.032 Uiso 0.1 1 calc R U P A 2
Zn1 Zn 0.75184(3) 0.44136(3) 0.22005(2) 0.01665(10) Uani 1 1 d . . . . .
B1 B 0.2347(4) 0.3706(3) 0.2746(3) 0.0295(10) Uani 1 1 d . . . . .
B2 B 0.4600(3) 0.8310(3) 0.1001(3) 0.0220(8) Uani 1 1 d . . . . .
O1A O 0.9526(2) 0.7206(2) 0.40823(18) 0.0472(7) Uani 1 1 d . . . . .

loop_
_atom_site_aniso_label
_atom_site_aniso_U_11
_atom_site_aniso_U_22
_atom_site_aniso_U_33
_atom_site_aniso_U_23
_atom_site_aniso_U_13
_atom_site_aniso_U_12
C1 0.0219(18) 0.0204(17) 0.0186(16) -0.0005(14) 0.0104(14) 0.0078(15)
C2 0.0230(18) 0.0281(19) 0.0144(15) -0.0010(14) 0.0078(13) 0.0086(15)
C3 0.0266(19) 0.0258(18) 0.0180(16) 0.0065(15) 0.0039(14) 0.0117(16)
C4 0.0210(18) 0.0180(17) 0.0202(16) -0.0021(14) 0.0043(13) 0.0094(14)
C5 0.0118(16) 0.0121(15) 0.0162(15) -0.0003(13) 0.0066(12) 0.0030(13)
C6 0.0137(16) 0.0112(15) 0.0125(14) -0.0025(12) 0.0022(12) 0.0025(13)
C7 0.0154(16) 0.0155(16) 0.0170(15) 0.0023(13) 0.0044(12) 0.0089(13)
C8 0.0165(17) 0.0162(16) 0.0164(15) -0.0009(13) 0.0047(13) 0.0069(14)
C9 0.0224(18) 0.0191(17) 0.0096(14) -0.0003(13) 0.0047(13) 0.0065(14)
C10 0.0134(16) 0.0124(15) 0.0159(15) -0.0007(13) 0.0038(12) 0.0028(13)
C11 0.0150(16) 0.0136(16) 0.0172(15) 0.0010(13) 0.0009(12) 0.0045(13)
C12 0.0239(19) 0.0220(18) 0.0180(16) 0.0005(14) 0.0003(14) 0.0094(15)
C13 0.032(2) 0.030(2) 0.0184(17) 0.0075(15) -0.0044(15) 0.0115(17)
C14 0.0233(19) 0.0256(19) 0.036(2) 0.0074(17) -0.0012(16) 0.0129(16)
C15 0.0209(19) 0.0212(18) 0.033(2) 0.0006(16) 0.0025(15) 0.0112(15)
C16 0.0213(18) 0.0192(17) 0.0199(16) 0.0007(14) 0.0085(13) 0.0085(14)
C17 0.0234(19) 0.0290(19) 0.0192(16) -0.0020(15) 0.0036(14) 0.0148(16)
C18 0.0261(19) 0.032(2) 0.0175(16) -0.0057(15) 0.0062(14) 0.0151(16)
C19 0.0201(18) 0.0191(17) 0.0213(17) -0.0055(14) 0.0076(14) 0.0094(15)
C20 0.0189(18) 0.0159(17) 0.0321(19) -0.0044(15) 0.0127(15) 0.0061(14)
C21 0.0297(19) 0.0222(18) 0.0277(18) 0.0034(15) 0.0148(15) 0.0183(16)
C22 0.046(3) 0.037(2) 0.055(3) 0.019(2) 0.018(2) 0.027(2)
C23 0.040(2) 0.028(2) 0.066(3) 0.004(2) 0.028(2) 0.0231(19)
C24 0.0224(18) 0.0211(17) 0.0118(15) -0.0019(13) 0.0033(13) 0.0086(15)
C25 0.0170(17) 0.0254(19) 0.0183(16) 0.0018(14) 0.0060(13) 0.0061(15)
C26 0.0182(18) 0.0191(17) 0.0208(16) 0.0009(14) 0.0035(14) 0.0028(14)
C27 0.0185(17) 0.0190(17) 0.0235(17) 0.0002(14) 0.0040(14) 0.0051(14)
C28 0.0172(17) 0.0197(17) 0.0140(15) 0.0013(13) 0.0031(12) 0.0081(14)
C29 0.0154(17) 0.0143(16) 0.0158(15) -0.0001(13) 0.0013(12) 0.0056(14)
C30 0.0202(17) 0.0148(16) 0.0196(16) -0.0001(13) 0.0031(13) 0.0082(14)
C31 0.0213(18) 0.0192(17) 0.0176(16) 0.0024(14) 0.0033(13) 0.0113(14)
C32 0.0158(17) 0.0237(18) 0.0222(16) -0.0015(14) 0.0047(13) 0.0089(15)
C33 0.0146(17) 0.0171(16) 0.0213(16) 0.0031(14) 0.0040(13) 0.0063(14)
C34 0.0179(17) 0.0169(16) 0.0189(16) 0.0017(14) 0.0043(13) 0.0075(14)
C35 0.0236(19) 0.0236(19) 0.042(2) -0.0009(17) 0.0161(16) 0.0078(16)
C36 0.0194(19) 0.026(2) 0.052(2) -0.0022(18) 0.0147(17) 0.0011(16)
C37 0.032(2) 0.0177(18) 0.044(2) -0.0034(17) 0.0073(17) 0.0027(16)
C38 0.028(2) 0.0214(19) 0.034(2) -0.0028(16) 0.0081(16) 0.0121(16)
C39 0.0199(18) 0.0204(18) 0.0215(17) -0.0022(14) 0.0016(14) 0.0095(15)
C40 0.0192(18) 0.0253(19) 0.0230(17) -0.0039(15) 0.0011(14) 0.0098(15)
C41 0.0230(19) 0.0201(18) 0.0263(18) -0.0081(15) -0.0015(14) 0.0091(15)
C42 0.0255(19) 0.0221(18) 0.0169(16) -0.0049(14) 0.0006(13) 0.0130(15)
C47 0.063(3) 0.052(3) 0.030(2) -0.005(2) 0.005(2) 0.006(2)
C48 0.025(2) 0.029(2) 0.035(2) -0.0003(17) 0.0008(16) 0.0100(17)
C49 0.099(4) 0.084(4) 0.050(3) 0.021(3) 0.018(3) 0.068(3)
N1 0.0187(14) 0.0151(14) 0.0176(13) 0.0005(11) 0.0082(11) 0.0064(12)
N2 0.0134(13) 0.0133(13) 0.0122(12) 0.0001(11) 0.0032(10) 0.0051(11)
N3 0.0181(14) 0.0155(14) 0.0198(13) 0.0007(11) 0.0028(11) 0.0065(12)
N4 0.0159(14) 0.0170(14) 0.0148(12) -0.0014(11) 0.0035(10) 0.0075(11)
N5 0.0164(14) 0.0160(14) 0.0180(13) 0.0015(11) 0.0067(11) 0.0083(12)
N6 0.0183(15) 0.0179(14) 0.0232(14) -0.0013(12) 0.0064(11) 0.0071(12)
F1 0.0545(15) 0.0375(13) 0.0385(13) -0.0004(11) 0.0073(11) 0.0065(11)
F2 0.0407(13) 0.0561(14) 0.0360(12) 0.0063(11) 0.0096(10) 0.0268(12)
F3 0.0594(15) 0.0859(17) 0.0215(11) 0.0092(11) 0.0085(10) 0.0537(14)
F4 0.0578(14) 0.0375(12) 0.0253(11) -0.0021(10) 0.0099(10) 0.0170(11)
F5 0.0269(11) 0.0225(11) 0.0712(15) 0.0035(10) 0.0197(11) 0.0118(9)
F6 0.0459(13) 0.0234(11) 0.0426(13) -0.0055(10) 0.0009(10) 0.0118(10)
F7 0.0461(13) 0.0433(13) 0.0276(11) 0.0077(10) 0.0059(10) 0.0283(11)
F8 0.0345(12) 0.0233(10) 0.0298(11) 0.0052(9) 0.0094(9) 0.0079(9)
S1 0.0338(5) 0.0292(5) 0.0174(4) 0.0010(4) 0.0089(4) 0.0223(4)
S2 0.0500(6) 0.0442(6) 0.0417(6) -0.0027(5) 0.0206(5) 0.0306(5)
S3 0.0238(5) 0.0204(4) 0.0286(4) -0.0023(4) 0.0099(4) 0.0106(4)
C43 0.0244(19) 0.0223(18) 0.0202(16) -0.0010(14) 0.0018(14) 0.0122(15)
S4 0.0201(5) 0.0300(6) 0.0299(5) -0.0075(4) 0.0077(4) 0.0105(4)
C44 0.021(3) 0.017(3) 0.037(2) -0.004(2) 0.004(2) 0.0017(18)
C45 0.033(2) 0.027(2) 0.028(2) -0.0062(18) 0.0037(18) 0.0183(19)
C46 0.030(2) 0.035(2) 0.023(2) -0.0073(18) 0.0072(16) 0.0244(19)
Zn1 0.0187(2) 0.0159(2) 0.01751(19) -0.00080(15) 0.00649(15) 0.00915(16)
B1 0.040(3) 0.031(2) 0.020(2) 0.0031(18) 0.0100(18) 0.016(2)
B2 0.025(2) 0.017(2) 0.025(2) 0.0012(17) 0.0062(17) 0.0094(17)
O1A 0.0592(19) 0.0404(16) 0.0500(17) -0.0031(14) 0.0023(14) 0.0304(15)

loop_
_atom_type_symbol
_atom_type_description
_atom_type_scat_dispersion_real
_atom_type_scat_dispersion_imag
_atom_type_scat_source
C C 0.0033 0.0016 'International Tables Vol C Tables 4.2.6.8 and 6.1.1.4'
H H 0.0000 0.0000 'International Tables Vol C Tables 4.2.6.8 and 6.1.1.4'
N N 0.0061 0.0033 'International Tables Vol C Tables 4.2.6.8 and 6.1.1.4'
F F 0.0171 0.0103 'International Tables Vol C Tables 4.2.6.8 and 6.1.1.4'
S S 0.1246 0.1234 'International Tables Vol C Tables 4.2.6.8 and 6.1.1.4'
Zn Zn 0.2839 1.4301 'International Tables Vol C Tables 4.2.6.8 and 6.1.1.4'
B B 0.0013 0.0007 'International Tables Vol C Tables 4.2.6.8 and 6.1.1.4'
O O 0.0106 0.0060 'International Tables Vol C Tables 4.2.6.8 and 6.1.1.4'

loop_
_geom_angle_atom_site_label_1
_geom_angle_atom_site_label_2
_geom_angle_atom_site_label_3
_geom_angle
N1 C1 C2 123.2(3)
N1 C1 H1 118.4
C2 C1 H1 118.4
C1 C2 C3 118.4(3)
C1 C2 H2 120.8
C3 C2 H2 120.8
C4 C3 C2 119.1(3)
C4 C3 H3 120.4
C2 C3 H3 120.4
C5 C4 C3 119.0(3)
C5 C4 H4 120.5
C3 C4 H4 120.5
N1 C5 C4 121.9(3)
N1 C5 C6 114.6(2)
C4 C5 C6 123.4(3)
N2 C6 C7 121.7(3)
N2 C6 C5 114.3(2)
C7 C6 C5 124.0(3)
C6 C7 C8 119.1(3)
C6 C7 H7 120.5
C8 C7 H7 120.5
C9 C8 C7 118.3(3)
C9 C8 C16 121.5(3)
C7 C8 C16 120.2(3)
C8 C9 C10 120.0(3)
C8 C9 H9 120.0
C10 C9 H9 120.0
N2 C10 C9 120.5(3)
N2 C10 C11 114.6(2)
C9 C10 C11 124.9(3)
N3 C11 C12 121.5(3)
N3 C11 C10 115.1(2)
C12 C11 C10 123.4(3)
C13 C12 C11 119.0(3)
C13 C12 H12 120.5
C11 C12 H12 120.5
C14 C13 C12 119.6(3)
C14 C13 H13 120.2
C12 C13 H13 120.2
C13 C14 C15 118.5(3)
C13 C14 H14 120.7
C15 C14 H14 120.7
N3 C15 C14 122.7(3)
N3 C15 H15 118.6
C14 C15 H15 118.6
C17 C16 C8 128.1(3)
C17 C16 S1 110.4(2)
C8 C16 S1 121.4(2)
C16 C17 C18 113.3(3)
C16 C17 H17 123.3
C18 C17 H17 123.3
C19 C18 C17 112.7(3)
C19 C18 H18 123.7
C17 C18 H18 123.7
C18 C19 C20 129.0(3)
C18 C19 S1 111.4(2)
C20 C19 S1 119.6(2)
C21 C20 C19 129.0(3)
C21 C20 S2 111.1(2)
C19 C20 S2 119.9(2)
C20 C21 C22 111.0(3)
C20 C21 H21 124.5
C22 C21 H21 124.5
C23 C22 C21 113.9(3)
C23 C22 H22 123.1
C21 C22 H22 123.1
C22 C23 S2 112.0(3)
C22 C23 H23 124.0
S2 C23 H23 124.0
N4 C24 C25 122.8(3)
N4 C24 H24 118.6
C25 C24 H24 118.6
C26 C25 C24 118.3(3)
C26 C25 H25 120.9
C24 C25 H25 120.9
C25 C26 C27 120.1(3)
C25 C26 H26 120.0
C27 C26 H26 120.0
C26 C27 C28 118.9(3)
C26 C27 H27 120.6
C28 C27 H27 120.6
N4 C28 C27 121.5(3)
N4 C28 C29 114.9(2)
C27 C28 C29 123.6(3)
N5 C29 C30 121.9(3)
N5 C29 C28 113.8(2)
C30 C29 C28 124.2(3)
C29 C30 C31 119.8(3)
C29 C30 H30 120.1
C31 C30 H30 120.1
C30 C31 C32 117.1(3)
C30 C31 C39 120.3(3)
C32 C31 C39 122.6(3)
C33 C32 C31 120.2(3)
C33 C32 H32 119.9
C31 C32 H32 119.9
N5 C33 C32 121.4(3)
N5 C33 C34 113.6(2)
C32 C33 C34 124.9(3)
N6 C34 C35 121.4(3)
N6 C34 C33 115.2(3)
C35 C34 C33 123.4(3)
C34 C35 C36 120.1(3)
C34 C35 H35 120.0
C36 C35 H35 120.0
C37 C36 C35 118.5(3)
C37 C36 H36 120.7
C35 C36 H36 120.7
C38 C37 C36 118.7(3)
C38 C37 H37 120.6
C36 C37 H37 120.6
N6 C38 C37 123.4(3)
N6 C38 H38 118.3
C37 C38 H38 118.3
C40 C39 C31 128.2(3)
C40 C39 S3 110.1(2)
C31 C39 S3 121.7(2)
C39 C40 C41 113.7(3)
C39 C40 H40 123.2
C41 C40 H40 123.2
C42 C41 C40 113.5(3)
C42 C41 H41 123.2
C40 C41 H41 123.2
C41 C42 C43 127.1(3)
C41 C42 S3 110.5(2)
C43 C42 S3 122.4(2)
C48 C47 H47A 109.5
C48 C47 H47B 109.5
H47A C47 H47B 109.5
C48 C47 H47C 109.5
H47A C47 H47C 109.5
H47B C47 H47C 109.5
O1A C48 C49 121.2(4)
O1A C48 C47 122.0(4)
C49 C48 C47 116.8(3)
C48 C49 H49A 109.5
C48 C49 H49B 109.5
H49A C49 H49B 109.5
C48 C49 H49C 109.5
H49A C49 H49C 109.5
H49B C49 H49C 109.5
C1 N1 C5 118.3(3)
C1 N1 Zn1 126.2(2)
C5 N1 Zn1 115.17(19)
C6 N2 C10 120.5(2)
C6 N2 Zn1 119.89(18)
C10 N2 Zn1 119.29(19)
C15 N3 C11 118.7(3)
C15 N3 Zn1 126.5(2)
C11 N3 Zn1 114.84(19)
C24 N4 C28 118.4(2)
C24 N4 Zn1 126.7(2)
C28 N4 Zn1 114.61(18)
C33 N5 C29 119.5(2)
C33 N5 Zn1 119.99(19)
C29 N5 Zn1 120.02(18)
C38 N6 C34 117.7(3)
C38 N6 Zn1 127.1(2)
C34 N6 Zn1 115.06(19)
C19 S1 C16 92.19(15)
C23 S2 C20 92.06(17)
C42 S3 C39 92.15(15)
C44A C43 C42 118.0(14)
C44 C43 C42 129.0(3)
C44A C43 S4A 125.4(15)
C42 C43 S4A 116.5(5)
C44 C43 S4 109.5(3)
C42 C43 S4 121.4(2)
C46 S4 C43 91.60(17)
C43 C44 C45 116.0(3)
C43 C44 H44 122.0
C45 C44 H44 122.0
C46 C45 C44 111.0(4)
C46 C45 H45 124.5
C44 C45 H45 124.5
C45 C46 S4 111.9(3)
C45 C46 H46 124.1
S4 C46 H46 124.1
C43 S4A C46A 82.8(9)
C43 C44A C45A 110.0(14)
C43 C44A H44A 125.0
C45A C44A H44A 125.0
C46A C45A C44A 109.8(13)
C46A C45A H45A 125.1
C44A C45A H45A 125.1
C45A C46A S4A 112.0(12)
C45A C46A H46A 124.0
S4A C46A H46A 124.0
N5 Zn1 N2 174.61(9)
N5 Zn1 N6 75.68(9)
N2 Zn1 N6 109.51(9)
N5 Zn1 N1 106.37(9)
N2 Zn1 N1 75.37(9)
N6 Zn1 N1 91.18(9)
N5 Zn1 N4 75.80(9)
N2 Zn1 N4 99.06(9)
N6 Zn1 N4 151.36(9)
N1 Zn1 N4 94.25(9)
N5 Zn1 N3 103.01(9)
N2 Zn1 N3 75.45(9)
N6 Zn1 N3 95.21(9)
N1 Zn1 N3 150.61(9)
N4 Zn1 N3 93.73(9)
F1 B1 F3 108.9(3)
F1 B1 F4 110.2(3)
F3 B1 F4 109.8(3)
F1 B1 F2 109.9(3)
F3 B1 F2 109.0(3)
F4 B1 F2 109.1(3)
F7 B2 F8 110.7(3)
F7 B2 F5 109.3(3)
F8 B2 F5 109.3(3)
F7 B2 F6 108.2(3)
F8 B2 F6 109.1(3)
F5 B2 F6 110.2(3)

loop_
_geom_bond_atom_site_label_1
_geom_bond_atom_site_label_2
_geom_bond_distance
C1 N1 1.339(4)
C1 C2 1.378(4)
C1 H1 0.9500
C2 C3 1.390(4)
C2 H2 0.9500
C3 C4 1.386(4)
C3 H3 0.9500
C4 C5 1.386(4)
C4 H4 0.9500
C5 N1 1.351(3)
C5 C6 1.484(4)
C6 N2 1.341(3)
C6 C7 1.384(4)
C7 C8 1.408(4)
C7 H7 0.9500
C8 C9 1.386(4)
C8 C16 1.460(4)
C9 C10 1.399(4)
C9 H9 0.9500
C10 N2 1.347(3)
C10 C11 1.477(4)
C11 N3 1.350(4)
C11 C12 1.391(4)
C12 C13 1.377(4)
C12 H12 0.9500
C13 C14 1.371(5)
C13 H13 0.9500
C14 C15 1.388(4)
C14 H14 0.9500
C15 N3 1.331(4)
C15 H15 0.9500
C16 C17 1.374(4)
C16 S1 1.721(3)
C17 C18 1.406(4)
C17 H17 0.9500
C18 C19 1.364(4)
C18 H18 0.9500
C19 C20 1.466(4)
C19 S1 1.716(3)
C20 C21 1.389(4)
C20 S2 1.714(3)
C21 C22 1.415(4)
C21 H21 0.9500
C22 C23 1.342(5)
C22 H22 0.9500
C23 S2 1.699(4)
C23 H23 0.9500
C24 N4 1.335(4)
C24 C25 1.385(4)
C24 H24 0.9500
C25 C26 1.371(4)
C25 H25 0.9500
C26 C27 1.377(4)
C26 H26 0.9500
C27 C28 1.383(4)
C27 H27 0.9500
C28 N4 1.359(4)
C28 C29 1.492(4)
C29 N5 1.348(4)
C29 C30 1.377(4)
C30 C31 1.402(4)
C30 H30 0.9500
C31 C32 1.404(4)
C31 C39 1.458(4)
C32 C33 1.380(4)
C32 H32 0.9500
C33 N5 1.345(3)
C33 C34 1.482(4)
C34 N6 1.355(4)
C34 C35 1.372(4)
C35 C36 1.375(4)
C35 H35 0.9500
C36 C37 1.374(5)
C36 H36 0.9500
C37 C38 1.374(4)
C37 H37 0.9500
C38 N6 1.330(4)
C38 H38 0.9500
C39 C40 1.361(4)
C39 S3 1.739(3)
C40 C41 1.413(4)
C40 H40 0.9500
C41 C42 1.358(4)
C41 H41 0.9500
C42 C43 1.452(4)
C42 S3 1.734(3)
C47 C48 1.491(5)
C47 H47A 0.9800
C47 H47B 0.9800
C47 H47C 0.9800
C48 O1A 1.199(4)
C48 C49 1.481(5)
C49 H49A 0.9800
C49 H49B 0.9800
C49 H49C 0.9800
N1 Zn1 2.190(2)
N2 Zn1 2.072(2)
N3 Zn1 2.194(2)
N4 Zn1 2.191(2)
N5 Zn1 2.067(2)
N6 Zn1 2.174(2)
F1 B1 1.380(4)
F2 B1 1.400(4)
F3 B1 1.388(4)
F4 B1 1.388(4)
F5 B2 1.392(4)
F6 B2 1.397(4)
F7 B2 1.378(4)
F8 B2 1.384(4)
C43 C44A 1.10(3)
C43 C44 1.344(5)
C43 S4A 1.696(13)
C43 S4 1.736(3)
S4 C46 1.727(3)
C44 C45 1.404(5)
C44 H44 0.9500
C45 C46 1.361(5)
C45 H45 0.9500
C46 H46 0.9500
S4A C46A 1.728(11)
C44A C45A 1.412(11)
C44A H44A 0.9500
C45A C46A 1.362(10)
C45A H45A 0.9500
C46A H46A 0.9500

loop_
_geom_torsion_atom_site_label_1
_geom_torsion_atom_site_label_2
_geom_torsion_atom_site_label_3
_geom_torsion_atom_site_label_4
_geom_torsion
N1 C1 C2 C3 -0.5(5)
C1 C2 C3 C4 -1.4(5)
C2 C3 C4 C5 2.1(5)
C3 C4 C5 N1 -0.8(4)
C3 C4 C5 C6 179.9(3)
N1 C5 C6 N2 9.1(4)
C4 C5 C6 N2 -171.6(3)
N1 C5 C6 C7 -171.4(3)
C4 C5 C6 C7 7.9(5)
N2 C6 C7 C8 -0.6(4)
C5 C6 C7 C8 179.9(3)
C6 C7 C8 C9 -0.3(4)
C6 C7 C8 C16 -179.5(3)
C7 C8 C9 C10 1.6(4)
C16 C8 C9 C10 -179.3(3)
C8 C9 C10 N2 -2.0(4)
C8 C9 C10 C11 177.0(3)
N2 C10 C11 N3 -2.8(4)
C9 C10 C11 N3 178.1(3)
N2 C10 C11 C12 175.7(3)
C9 C10 C11 C12 -3.4(5)
N3 C11 C12 C13 0.9(5)
C10 C11 C12 C13 -177.5(3)
C11 C12 C13 C14 -0.1(5)
C12 C13 C14 C15 -0.6(5)
C13 C14 C15 N3 0.6(5)
C9 C8 C16 C17 7.5(5)
C7 C8 C16 C17 -173.3(3)
C9 C8 C16 S1 -174.8(2)
C7 C8 C16 S1 4.3(4)
C8 C16 C17 C18 178.2(3)
S1 C16 C17 C18 0.4(4)
C16 C17 C18 C19 -0.2(4)
C17 C18 C19 C20 -179.5(3)
C17 C18 C19 S1 -0.1(4)
C18 C19 C20 C21 172.8(3)
S1 C19 C20 C21 -6.5(5)
C18 C19 C20 S2 -6.2(5)
S1 C19 C20 S2 174.49(17)
C19 C20 C21 C22 -179.1(3)
S2 C20 C21 C22 -0.1(4)
C20 C21 C22 C23 0.0(5)
C21 C22 C23 S2 0.1(4)
N4 C24 C25 C26 1.0(5)
C24 C25 C26 C27 -2.8(5)
C25 C26 C27 C28 1.6(5)
C26 C27 C28 N4 1.6(5)
C26 C27 C28 C29 -179.1(3)
N4 C28 C29 N5 10.4(4)
C27 C28 C29 N5 -168.9(3)
N4 C28 C29 C30 -167.8(3)
C27 C28 C29 C30 12.8(5)
N5 C29 C30 C31 0.3(4)
C28 C29 C30 C31 178.4(3)
C29 C30 C31 C32 0.8(4)
C29 C30 C31 C39 -179.3(3)
C30 C31 C32 C33 -1.3(4)
C39 C31 C32 C33 178.8(3)
C31 C32 C33 N5 0.6(5)
C31 C32 C33 C34 -177.5(3)
N5 C33 C34 N6 -7.6(4)
C32 C33 C34 N6 170.6(3)
N5 C33 C34 C35 171.1(3)
C32 C33 C34 C35 -10.7(5)
N6 C34 C35 C36 -2.5(5)
C33 C34 C35 C36 178.9(3)
C34 C35 C36 C37 -0.8(6)
C35 C36 C37 C38 2.8(6)
C36 C37 C38 N6 -1.7(6)
C30 C31 C39 C40 -7.9(5)
C32 C31 C39 C40 172.0(3)
C30 C31 C39 S3 174.2(2)
C32 C31 C39 S3 -5.9(4)
C31 C39 C40 C41 -176.8(3)
S3 C39 C40 C41 1.3(4)
C39 C40 C41 C42 -1.3(4)
C40 C41 C42 C43 179.3(3)
C40 C41 C42 S3 0.6(4)
C2 C1 N1 C5 1.8(4)
C2 C1 N1 Zn1 -172.0(2)
C4 C5 N1 C1 -1.1(4)
C6 C5 N1 C1 178.2(3)
C4 C5 N1 Zn1 173.4(2)
C6 C5 N1 Zn1 -7.3(3)
C7 C6 N2 C10 0.2(4)
C5 C6 N2 C10 179.8(2)
C7 C6 N2 Zn1 173.8(2)
C5 C6 N2 Zn1 -6.7(3)
C9 C10 N2 C6 1.1(4)
C11 C10 N2 C6 -178.0(2)
C9 C10 N2 Zn1 -172.5(2)
C11 C10 N2 Zn1 8.4(3)
C14 C15 N3 C11 0.1(4)
C14 C15 N3 Zn1 -178.6(2)
C12 C11 N3 C15 -0.9(4)
C10 C11 N3 C15 177.6(2)
C12 C11 N3 Zn1 178.0(2)
C10 C11 N3 Zn1 -3.5(3)
C25 C24 N4 C28 2.0(4)
C25 C24 N4 Zn1 -171.2(2)
C27 C28 N4 C24 -3.3(4)
C29 C28 N4 C24 177.3(3)
C27 C28 N4 Zn1 170.6(2)
C29 C28 N4 Zn1 -8.7(3)
C32 C33 N5 C29 0.5(4)
C34 C33 N5 C29 178.8(2)
C32 C33 N5 Zn1 -171.5(2)
C34 C33 N5 Zn1 6.7(3)
C30 C29 N5 C33 -0.9(4)
C28 C29 N5 C33 -179.2(3)
C30 C29 N5 Zn1 171.1(2)
C28 C29 N5 Zn1 -7.2(3)
C37 C38 N6 C34 -1.6(5)
C37 C38 N6 Zn1 175.4(3)
C35 C34 N6 C38 3.7(5)
C33 C34 N6 C38 -177.6(3)
C35 C34 N6 Zn1 -173.6(2)
C33 C34 N6 Zn1 5.1(3)
C18 C19 S1 C16 0.2(3)
C20 C19 S1 C16 179.7(3)
C17 C16 S1 C19 -0.4(3)
C8 C16 S1 C19 -178.4(3)
C22 C23 S2 C20 -0.1(3)
C21 C20 S2 C23 0.1(3)
C19 C20 S2 C23 179.3(3)
C41 C42 S3 C39 0.1(3)
C43 C42 S3 C39 -178.6(3)
C40 C39 S3 C42 -0.8(3)
C31 C39 S3 C42 177.4(3)
C41 C42 C43 C44A -165.3(10)
S3 C42 C43 C44A 13.2(10)
C41 C42 C43 C44 12.0(5)
S3 C42 C43 C44 -169.5(2)
C41 C42 C43 S4A 12.4(7)
S3 C42 C43 S4A -169.1(5)
C41 C42 C43 S4 -163.9(3)
S3 C42 C43 S4 14.6(4)
C44 C43 S4 C46 0.11(12)
C42 C43 S4 C46 176.7(3)
C42 C43 C44 C45 -176.2(3)
S4 C43 C44 C45 0.01(18)
C43 C44 C45 C46 -0.2(3)
C44 C45 C46 S4 0.2(3)
C43 S4 C46 C45 -0.2(2)
C44A C43 S4A C46A 0.0(2)
C42 C43 S4A C46A -177.5(12)
C42 C43 C44A C45A 177.5(12)
S4A C43 C44A C45A 0.0(3)
C43 C44A C45A C46A 0.0(6)
C44A C45A C46A S4A 0.0(7)
C43 S4A C46A C45A 0.0(5)
